data_4322176
loop_
_publ_author_name
'Raimund Br\"ochler'
'Daniel Freidank'
'Matthias Bodenbinder'
'Iona H. T. Sham'
'Helge Willner'
'Steven J. Rettig'
'James Trotter'
'Friedhelm Aubke'

_publ_contact_author_address
;
University of British Columbia
Department of Chemistry
2036 Main Mall
Vancouver, BC V6T 1Z1
Canada
;
_publ_contact_author_email aubke@chem.ubc.ca
_publ_contact_author_fax 604-822-2847
_publ_contact_author_name ' F. Aubke '
_publ_contact_author_phone 604-822-3817
_publ_section_title
;
 Synthesis and Structure of [{Mo(CO)4}2(cis-\m-F2SbF4)3]x[Sb2F11]x: An
 Ionic Coordination Polymer
;
_journal_name_full 'Inorganic Chemistry'
_journal_page_first 3684
_journal_page_last 3687
_journal_paper_doi 10.1021/ic981439j
_journal_volume 38
_journal_year 1999
_chemical_formula_sum 'C8 F29 Mo2 O8 Sb5'
_chemical_formula_weight 1575.67
_space_group_IT_number 14
_symmetry_cell_setting monoclinic
_symmetry_Int_Tables_number 14
_symmetry_space_group_name_Hall '-P 2ybc'
_symmetry_space_group_name_H-M 'P 1 21/c 1'
_audit_creation_date 1998-02-18
_audit_creation_method 'by teXsan v1.8'
_audit_update_record
;
?
;
_cell_angle_alpha 90
_cell_angle_beta 90.532(2)
_cell_angle_gamma 90
_cell_formula_units_Z 4
_cell_length_a 9.234(4)
_cell_length_b 13.858(3)
_cell_length_c 25.790(3)
_cell_measurement_reflns_used 21454
_cell_measurement_temperature 180.2
_cell_measurement_theta_max 30.1
_cell_measurement_theta_min 2.0
_cell_volume 3300.1(16)
_computing_cell_refinement 'd*TREK (MSC, 1998)'
_computing_data_collection 'd*TREK (MSC, 1998)'
_computing_data_reduction 'teXsan (MSC, 1992-1997)'
_computing_publication_material 'teXsan (MSC, 1992-1997)'
_computing_structure_refinement 'teXsan (MSC, 1992-1997)'
_computing_structure_solution
;
DIRDIF92 PATTY (Beurskens, 1992)
;
_diffrn_ambient_temperature 180.2
_diffrn_measurement_device_type 'Quantum CCD'
_diffrn_measurement_method 'phi and omega scans'
_diffrn_orient_matrix_UB_11 0.00000
_diffrn_orient_matrix_UB_12 0.00000
_diffrn_orient_matrix_UB_13 0.00000
_diffrn_orient_matrix_UB_21 0.00000
_diffrn_orient_matrix_UB_22 0.00000
_diffrn_orient_matrix_UB_23 0.00000
_diffrn_orient_matrix_UB_31 0.00000
_diffrn_orient_matrix_UB_32 0.00000
_diffrn_orient_matrix_UB_33 0.00000
_diffrn_radiation_detector CCD
_diffrn_radiation_monochromator graphite
_diffrn_radiation_source 'X-ray tube'
_diffrn_radiation_type 'Mo K\a'
_diffrn_radiation_wavelength 0.7107
_diffrn_reflns_av_R_equivalents 0.04047
_diffrn_reflns_av_sigmaI/netI 0.100
_diffrn_reflns_limit_h_max 11
_diffrn_reflns_limit_h_min -11
_diffrn_reflns_limit_k_max 18
_diffrn_reflns_limit_k_min -13
_diffrn_reflns_limit_l_max 31
_diffrn_reflns_limit_l_min -33
_diffrn_reflns_number 28221
_diffrn_reflns_reduction_process 'Lp corrections applied'
_diffrn_reflns_theta_max 30.11
_diffrn_reflns_theta_min 2.15
_diffrn_standards_decay_% 0.00
_diffrn_standards_interval_count 0
_diffrn_standards_number 0
_exptl_absorpt_coefficient_mu 4.956
_exptl_absorpt_correction_T_max 1.000
_exptl_absorpt_correction_T_min 0.781
_exptl_absorpt_correction_type semi-empirical
_exptl_crystal_colour orange
_exptl_crystal_density_diffrn 3.171
_exptl_crystal_density_meas ?
_exptl_crystal_description prism
_exptl_crystal_F_000 2848.00
_exptl_crystal_size_max 0.50
_exptl_crystal_size_mid 0.30
_exptl_crystal_size_min 0.12
_refine_diff_density_max 3.22
_refine_diff_density_min -3.56
_refine_ls_extinction_method none
_refine_ls_goodness_of_fit_all 1.741
_refine_ls_goodness_of_fit_ref 1.741
_refine_ls_matrix_type full
_refine_ls_number_constraints 0
_refine_ls_number_parameters 472
_refine_ls_number_reflns 8081
_refine_ls_number_restraints 0
_refine_ls_R_factor_all 0.0935
_refine_ls_R_factor_gt 0.048
_refine_ls_shift/su_max 0.0005
_refine_ls_shift/su_mean 0.0003
_refine_ls_structure_factor_coef Fsqd
_refine_ls_weighting_details 'w = 1/[\s^2^(Fo)]'
_refine_ls_weighting_scheme sigma
_refine_ls_wR_factor_all 0.0971
_refine_ls_wR_factor_ref 0.0971
_reflns_number_gt 5116
_reflns_number_total 8411
_reflns_threshold_expression I>3.00\s(I)
_cod_data_source_file ic981439j.cif
_cod_data_source_block fa121/{[Mo(CO)4]2(SbF6)3}[Sb2F11]
_cod_depositor_comments
;
The following automatic conversions were performed:

'_exptl_crystal_density_meas' value 'not measured' was changed to '?'
- the value is perceived as not measured.

Automatic conversion script
Id: cif_fix_values 3008 2015-01-20 13:52:24Z robertas 
;
_cod_original_cell_volume 3300.1(12)
_cod_original_sg_symbol_H-M 'P 21/c '
_cod_original_formula_sum 'C8 F29 Mo2 O8 Sb5 '
_cod_database_code 4322176

loop_
_symmetry_equiv_pos_as_xyz
'   +x,   +y,   +z'
'   -x,1/2+y,1/2-z'
'   -x,   -y,   -z'
'   +x,1/2-y,1/2+z'

loop_
_atom_site_label
_atom_site_fract_x
_atom_site_fract_y
_atom_site_fract_z
_atom_site_U_iso_or_equiv
_atom_site_occupancy
_atom_site_refinement_flags
_atom_site_adp_type
_atom_site_calc_flag
_atom_site_calc_attached_atom
Sb(1) 0.47200(7) 0.34748(4) 0.42867(3) 0.0168(2) 1.000 . Uani d ?
Sb(2) 0.04175(7) 0.16693(5) 0.53648(3) 0.0183(2) 1.000 . Uani d ?
Sb(3) 0.5000 0.0000 0.5000 0.0155(2) 1.000 S Uani d ?
Sb(4) 0.0000 0.5000 0.5000 0.0158(2) 1.000 S Uani d ?
Sb(5) 0.54198(8) 0.11071(5) 0.26884(3) 0.0279(2) 1.000 . Uani d ?
Sb(6) 0.94606(8) 0.10431(5) 0.22289(3) 0.0273(2) 1.000 . Uani d ?
Mo(1) 0.44011(9) 0.24054(5) 0.57556(3) 0.0146(2) 1.000 . Uani d ?
Mo(2) 0.05878(9) 0.29093(5) 0.39884(3) 0.0140(2) 1.000 . Uani d ?
F(1) 0.4547(6) 0.3181(4) 0.5016(2) 0.026(2) 1.000 . Uani d ?
F(2) 0.2590(6) 0.3445(4) 0.4298(2) 0.030(2) 1.000 . Uani d ?
F(3) 0.4609(7) 0.4761(4) 0.4492(2) 0.036(2) 1.000 . Uani d ?
F(4) 0.4622(7) 0.3792(5) 0.3601(3) 0.042(2) 1.000 . Uani d ?
F(5) 0.6724(6) 0.3449(5) 0.4342(3) 0.047(2) 1.000 . Uani d ?
F(6) 0.4589(7) 0.2154(4) 0.4157(2) 0.036(2) 1.000 . Uani d ?
F(7) 0.2530(6) 0.1873(4) 0.5334(2) 0.022(2) 1.000 . Uani d ?
F(8) 0.0402(6) 0.2637(4) 0.4808(2) 0.022(2) 1.000 . Uani d ?
F(9) 0.0646(7) 0.0810(4) 0.4822(2) 0.031(2) 1.000 . Uani d ?
F(10) -0.1585(6) 0.1624(5) 0.5344(3) 0.042(2) 1.000 . Uani d ?
F(11) 0.0681(7) 0.0738(4) 0.5864(2) 0.032(2) 1.000 . Uani d ?
F(12) 0.0459(6) 0.2665(4) 0.5843(2) 0.028(2) 1.000 . Uani d ?
F(13) 0.5229(6) 0.1335(3) 0.5210(2) 0.0200(15) 1.000 . Uani d ?
F(14) 0.3656(7) 0.0327(4) 0.4496(2) 0.034(2) 1.000 . Uani d ?
F(15) 0.6451(7) 0.0103(4) 0.4518(3) 0.034(2) 1.000 . Uani d ?
F(16) 0.0062(6) 0.4296(4) 0.4354(2) 0.024(2) 1.000 . Uani d ?
F(17) 0.1266(6) 0.5905(4) 0.4739(2) 0.029(2) 1.000 . Uani d ?
F(18) -0.1588(6) 0.5688(4) 0.4746(2) 0.025(2) 1.000 . Uani d ?
F(19) 0.7396(7) 0.0713(4) 0.2400(3) 0.044(2) 1.000 . Uani d ?
F(20) 0.3643(7) 0.1486(5) 0.2951(3) 0.057(3) 1.000 . Uani d ?
F(21) 0.5857(8) 0.0327(5) 0.3241(3) 0.054(3) 1.000 . Uani d ?
F(22) 0.6435(7) 0.2102(4) 0.2996(3) 0.044(2) 1.000 . Uani d ?
F(23) 0.5226(8) 0.1819(5) 0.2091(3) 0.058(3) 1.000 . Uani d ?
F(24) 0.4705(8) 0.0076(6) 0.2320(3) 0.066(3) 1.000 . Uani d ?
F(25) 1.1335(7) 0.1378(6) 0.2056(3) 0.066(3) 1.000 . Uani d ?
F(26) 0.9509(7) 0.1732(5) 0.2836(3) 0.044(2) 1.000 . Uani d ?
F(27) 0.9958(8) -0.0055(5) 0.2600(3) 0.052(2) 1.000 . Uani d ?
F(28) 0.9204(7) 0.0263(5) 0.1646(3) 0.043(2) 1.000 . Uani d ?
F(29) 0.8653(8) 0.2101(4) 0.1883(3) 0.046(2) 1.000 . Uani d ?
O(1) 0.6984(8) 0.3776(5) 0.6084(3) 0.035(2) 1.000 . Uani d ?
O(2) 0.6565(9) 0.1239(6) 0.6455(3) 0.048(3) 1.000 . Uani d ?
O(3) 0.3087(8) 0.4286(5) 0.6266(3) 0.034(2) 1.000 . Uani d ?
O(4) 0.2680(9) 0.1664(5) 0.6719(3) 0.037(3) 1.000 . Uani d ?
O(5) 0.1692(8) 0.0849(5) 0.3667(3) 0.031(2) 1.000 . Uani d ?
O(6) 0.2012(8) 0.3279(5) 0.2906(3) 0.035(2) 1.000 . Uani d ?
O(7) -0.1792(8) 0.3806(5) 0.3244(3) 0.030(2) 1.000 . Uani d ?
O(8) -0.2045(8) 0.1463(5) 0.3965(3) 0.034(2) 1.000 . Uani d ?
C(1) 0.6083(11) 0.3266(7) 0.5970(4) 0.025(3) 1.000 . Uani d ?
C(2) 0.5784(11) 0.1661(7) 0.6217(4) 0.023(3) 1.000 . Uani d ?
C(3) 0.3533(11) 0.3605(7) 0.6101(4) 0.022(3) 1.000 . Uani d ?
C(4) 0.3293(11) 0.1914(7) 0.6382(4) 0.021(3) 1.000 . Uani d ?
C(5) 0.1325(10) 0.1586(7) 0.3764(4) 0.019(3) 1.000 . Uani d ?
C(6) 0.1504(10) 0.3141(6) 0.3278(4) 0.019(3) 1.000 . Uani d ?
C(7) -0.0926(11) 0.3467(6) 0.3501(4) 0.020(3) 1.000 . Uani d ?
C(8) -0.1126(10) 0.1992(6) 0.3950(4) 0.015(3) 1.000 . Uani d ?

loop_
_atom_site_aniso_label
_atom_site_aniso_U_11
_atom_site_aniso_U_22
_atom_site_aniso_U_33
_atom_site_aniso_U_12
_atom_site_aniso_U_13
_atom_site_aniso_U_23
Sb(1) 0.0085(3) 0.0224(3) 0.0195(4) -0.0027(2) 0.0013(3) 0.0014(3)
Sb(2) 0.0090(3) 0.0252(3) 0.0208(4) -0.0040(3) 0.0005(3) 0.0039(3)
Sb(3) 0.0108(5) 0.0153(4) 0.0204(5) 0.0019(3) 0.0012(4) 0.0001(4)
Sb(4) 0.0111(5) 0.0184(4) 0.0177(5) 0.0022(3) -0.0011(4) -0.0027(4)
Sb(5) 0.0146(4) 0.0423(4) 0.0269(4) 0.0007(3) -0.0003(3) -0.0024(3)
Sb(6) 0.0142(4) 0.0399(4) 0.0277(4) 0.0042(3) -0.0021(3) -0.0113(3)
Mo(1) 0.0082(4) 0.0184(4) 0.0173(5) 0.0000(3) -0.0006(3) 0.0001(3)
Mo(2) 0.0067(4) 0.0185(4) 0.0168(5) -0.0001(3) 0.0000(3) -0.0011(3)
F(1) 0.021(3) 0.030(3) 0.026(4) -0.004(3) -0.002(3) 0.002(3)
F(2) 0.013(3) 0.044(4) 0.032(4) -0.012(3) 0.002(3) -0.008(3)
F(3) 0.047(5) 0.019(3) 0.041(4) -0.001(3) -0.004(3) 0.006(3)
F(4) 0.028(4) 0.055(4) 0.042(4) -0.002(3) 0.007(3) -0.001(3)
F(5) 0.005(3) 0.078(5) 0.060(5) 0.003(3) 0.002(3) -0.014(4)
F(6) 0.047(5) 0.031(3) 0.031(4) -0.001(3) 0.000(3) -0.010(3)
F(7) 0.007(3) 0.028(3) 0.031(4) -0.005(2) 0.000(2) 0.002(2)
F(8) 0.024(3) 0.027(3) 0.015(3) 0.002(2) -0.003(3) 0.007(2)
F(9) 0.028(4) 0.036(3) 0.028(4) -0.006(3) -0.002(3) -0.004(3)
F(10) 0.009(3) 0.063(4) 0.052(5) -0.006(3) 0.002(3) 0.011(4)
F(11) 0.036(4) 0.029(3) 0.030(4) -0.006(3) -0.001(3) 0.012(3)
F(12) 0.027(4) 0.047(4) 0.009(3) 0.000(3) 0.000(3) 0.002(3)
F(13) 0.012(3) 0.016(3) 0.032(4) 0.003(2) 0.003(3) -0.011(2)
F(14) 0.038(4) 0.026(3) 0.039(4) 0.003(3) -0.017(3) 0.001(3)
F(15) 0.027(4) 0.026(3) 0.049(4) -0.001(3) 0.014(3) -0.003(3)
F(16) 0.018(3) 0.028(3) 0.026(4) 0.005(2) 0.000(3) -0.003(3)
F(17) 0.018(3) 0.029(3) 0.040(4) -0.006(2) 0.010(3) 0.000(3)
F(18) 0.017(3) 0.027(3) 0.031(4) 0.006(2) -0.006(3) 0.003(3)
F(19) 0.016(4) 0.040(4) 0.075(5) 0.001(3) 0.012(3) -0.017(4)
F(20) 0.024(4) 0.093(6) 0.056(5) 0.004(4) 0.022(4) -0.026(4)
F(21) 0.049(5) 0.065(5) 0.049(5) 0.008(4) -0.006(4) 0.014(4)
F(22) 0.027(4) 0.046(4) 0.060(5) 0.000(3) -0.005(3) -0.022(4)
F(23) 0.041(5) 0.095(6) 0.039(5) 0.023(4) -0.007(4) 0.011(4)
F(24) 0.042(5) 0.078(6) 0.078(6) -0.022(4) -0.005(4) -0.037(5)
F(25) 0.017(4) 0.104(6) 0.077(6) -0.008(4) 0.024(4) -0.030(5)
F(26) 0.035(4) 0.053(4) 0.044(4) -0.010(3) -0.008(3) -0.023(3)
F(27) 0.047(5) 0.052(4) 0.056(5) 0.025(4) -0.021(4) -0.005(4)
F(28) 0.032(4) 0.056(4) 0.042(4) 0.011(3) -0.010(3) -0.018(3)
F(29) 0.047(5) 0.037(4) 0.055(5) 0.012(3) -0.010(4) -0.003(3)
O(1) 0.020(5) 0.049(5) 0.036(5) -0.016(4) -0.002(4) 0.000(4)
O(2) 0.029(5) 0.063(6) 0.051(6) 0.008(4) -0.016(4) 0.011(5)
O(3) 0.029(5) 0.039(4) 0.034(5) 0.005(4) 0.004(4) -0.007(4)
O(4) 0.036(5) 0.057(5) 0.018(5) -0.011(4) 0.006(4) 0.003(4)
O(5) 0.023(5) 0.040(5) 0.030(5) 0.008(3) -0.001(4) -0.009(4)
O(6) 0.021(5) 0.059(5) 0.025(5) -0.006(4) 0.013(4) -0.005(4)
O(7) 0.016(4) 0.032(4) 0.042(5) -0.005(3) -0.004(4) 0.009(4)
O(8) 0.021(4) 0.039(4) 0.043(5) -0.009(3) 0.000(4) 0.009(4)
C(1) 0.012(6) 0.041(6) 0.023(6) 0.002(4) 0.000(5) -0.009(5)
C(2) 0.020(6) 0.022(5) 0.029(6) -0.005(4) -0.001(5) 0.003(4)
C(3) 0.011(5) 0.028(5) 0.026(6) -0.005(4) 0.003(4) 0.000(4)
C(4) 0.017(6) 0.031(6) 0.014(6) 0.002(4) -0.007(5) 0.001(4)
C(5) 0.006(5) 0.031(5) 0.021(6) 0.003(4) -0.006(4) 0.004(4)
C(6) 0.008(5) 0.021(5) 0.027(6) 0.000(4) -0.001(4) -0.004(4)
C(7) 0.017(6) 0.014(5) 0.029(6) -0.005(4) 0.006(5) 0.000(4)
C(8) 0.015(5) 0.013(4) 0.018(6) -0.003(4) -0.002(4) -0.005(4)

loop_
_atom_type_symbol
_atom_type_oxidation_number
_atom_type_number_in_cell
_atom_type_scat_dispersion_real
_atom_type_scat_dispersion_imag
_atom_type_scat_source
C 0 32 0.002 0.002
;International Tables for Crystallography
(1992, Vol. C, Tables 4.2.6.8 and 6.1.1.1)
;
F 0 116 0.014 0.010
;International Tables for Crystallography
(1992, Vol. C, Tables 4.2.6.8 and 6.1.1.1)
;
Mo 0 8 -1.825 0.688
;International Tables for Crystallography
(1992, Vol. C, Tables 4.2.6.8 and 6.1.1.1)
;
O 0 32 0.008 0.006
;International Tables for Crystallography
(1992, Vol. C, Tables 4.2.6.8 and 6.1.1.1)
;
Sb 0 20 -0.816 1.546
;International Tables for Crystallography
(1992, Vol. C, Tables 4.2.6.8 and 6.1.1.1)
;

loop_
_geom_angle_atom_site_label_1
_geom_angle_atom_site_label_2
_geom_angle_atom_site_label_3
_geom_angle
_geom_angle_site_symmetry_1
_geom_angle_site_symmetry_2
_geom_angle_site_symmetry_3
_geom_angle_publ_flag
F(1) Sb(1) F(2) 83.6(2) . . . yes
F(1) Sb(1) F(3) 85.4(3) . . . yes
F(1) Sb(1) F(4) 172.2(3) . . . yes
F(1) Sb(1) F(5) 90.7(3) . . . yes
F(1) Sb(1) F(6) 87.8(2) . . . yes
F(2) Sb(1) F(3) 87.6(3) . . . yes
F(2) Sb(1) F(4) 88.8(3) . . . yes
F(2) Sb(1) F(5) 174.3(3) . . . yes
F(2) Sb(1) F(6) 85.4(3) . . . yes
F(3) Sb(1) F(4) 92.4(3) . . . yes
F(3) Sb(1) F(5) 93.1(3) . . . yes
F(3) Sb(1) F(6) 170.7(3) . . . yes
F(4) Sb(1) F(5) 96.8(3) . . . yes
F(4) Sb(1) F(6) 93.4(3) . . . yes
F(5) Sb(1) F(6) 93.3(3) . . . yes
F(7) Sb(2) F(8) 82.7(2) . . . yes
F(7) Sb(2) F(9) 86.7(3) . . . yes
F(7) Sb(2) F(10) 172.5(3) . . . yes
F(7) Sb(2) F(11) 90.2(2) . . . yes
F(7) Sb(2) F(12) 84.6(2) . . . yes
F(8) Sb(2) F(9) 83.4(2) . . . yes
F(8) Sb(2) F(10) 90.1(3) . . . yes
F(8) Sb(2) F(11) 172.5(3) . . . yes
F(8) Sb(2) F(12) 88.8(2) . . . yes
F(9) Sb(2) F(10) 94.4(3) . . . yes
F(9) Sb(2) F(11) 93.6(3) . . . yes
F(9) Sb(2) F(12) 169.0(3) . . . yes
F(10) Sb(2) F(11) 97.0(3) . . . yes
F(10) Sb(2) F(12) 93.4(3) . . . yes
F(11) Sb(2) F(12) 93.1(3) . . . yes
F(13) Sb(3) F(13) 180.00 . . 3_656 yes
F(13) Sb(3) F(14) 91.9(2) . . . yes
F(13) Sb(3) F(14) 88.1(2) . . 3_656 yes
F(13) Sb(3) F(15) 92.1(2) . . . yes
F(13) Sb(3) F(15) 87.9(2) . . 3_656 yes
F(13) Sb(3) F(14) 88.1(2) 3_656 . . yes
F(13) Sb(3) F(14) 91.9(2) 3_656 . 3_656 yes
F(13) Sb(3) F(15) 87.9(2) 3_656 . . yes
F(13) Sb(3) F(15) 92.1(2) 3_656 . 3_656 yes
F(14) Sb(3) F(14) 180.00000(10) . . 3_656 yes
F(14) Sb(3) F(15) 89.7(3) . . . yes
F(14) Sb(3) F(15) 90.3(3) . . 3_656 yes
F(14) Sb(3) F(15) 90.3(3) 3_656 . . yes
F(14) Sb(3) F(15) 89.7(3) 3_656 . 3_656 yes
F(15) Sb(3) F(15) 180.00 . . 3_656 yes
F(16) Sb(4) F(16) 180.00 . . 3_566 yes
F(16) Sb(4) F(17) 90.3(2) . . . yes
F(16) Sb(4) F(17) 89.7(2) . . 3_566 yes
F(16) Sb(4) F(18) 89.2(2) . . . yes
F(16) Sb(4) F(18) 90.8(2) . . 3_566 yes
F(16) Sb(4) F(17) 89.7(2) 3_566 . . yes
F(16) Sb(4) F(17) 90.3(2) 3_566 . 3_566 yes
F(16) Sb(4) F(18) 90.8(2) 3_566 . . yes
F(16) Sb(4) F(18) 89.2(2) 3_566 . 3_566 yes
F(17) Sb(4) F(17) 180.00 . . 3_566 yes
F(17) Sb(4) F(18) 91.4(3) . . . yes
F(17) Sb(4) F(18) 88.6(3) . . 3_566 yes
F(17) Sb(4) F(18) 88.6(3) 3_566 . . yes
F(17) Sb(4) F(18) 91.4(3) 3_566 . 3_566 yes
F(18) Sb(4) F(18) 180.00 . . 3_566 yes
F(19) Sb(5) F(20) 179.0(3) . . . yes
F(19) Sb(5) F(21) 86.3(3) . . . yes
F(19) Sb(5) F(22) 84.5(3) . . . yes
F(19) Sb(5) F(23) 85.3(3) . . . yes
F(19) Sb(5) F(24) 85.5(3) . . . yes
F(20) Sb(5) F(21) 94.1(4) . . . yes
F(20) Sb(5) F(22) 94.5(3) . . . yes
F(20) Sb(5) F(23) 94.3(3) . . . yes
F(20) Sb(5) F(24) 95.4(3) . . . yes
F(21) Sb(5) F(22) 89.9(3) . . . yes
F(21) Sb(5) F(23) 171.5(3) . . . yes
F(21) Sb(5) F(24) 91.1(4) . . . yes
F(22) Sb(5) F(23) 90.3(3) . . . yes
F(22) Sb(5) F(24) 169.9(3) . . . yes
F(23) Sb(5) F(24) 87.3(4) . . . yes
F(19) Sb(6) F(25) 178.1(3) . . . yes
F(19) Sb(6) F(26) 86.9(3) . . . yes
F(19) Sb(6) F(27) 86.0(3) . . . yes
F(19) Sb(6) F(28) 86.1(3) . . . yes
F(19) Sb(6) F(29) 84.7(3) . . . yes
F(25) Sb(6) F(26) 93.4(3) . . . yes
F(25) Sb(6) F(27) 95.9(4) . . . yes
F(25) Sb(6) F(28) 93.7(3) . . . yes
F(25) Sb(6) F(29) 93.3(4) . . . yes
F(26) Sb(6) F(27) 89.0(3) . . . yes
F(26) Sb(6) F(28) 172.7(3) . . . yes
F(26) Sb(6) F(29) 90.3(3) . . . yes
F(27) Sb(6) F(28) 88.2(3) . . . yes
F(27) Sb(6) F(29) 170.8(3) . . . yes
F(28) Sb(6) F(29) 91.3(3) . . . yes
F(1) Mo(1) F(7) 77.6(2) . . . yes
F(1) Mo(1) F(13) 75.4(2) . . . yes
F(1) Mo(1) C(1) 84.1(3) . . . yes
F(1) Mo(1) C(2) 135.9(3) . . . yes
F(1) Mo(1) C(3) 90.4(3) . . . yes
F(1) Mo(1) C(4) 152.6(3) . . . yes
F(7) Mo(1) F(13) 74.2(2) . . . yes
F(7) Mo(1) C(1) 160.5(3) . . . yes
F(7) Mo(1) C(2) 128.3(3) . . . yes
F(7) Mo(1) C(3) 100.4(3) . . . yes
F(7) Mo(1) C(4) 83.1(3) . . . yes
F(13) Mo(1) C(1) 107.6(3) . . . yes
F(13) Mo(1) C(2) 79.1(3) . . . yes
F(13) Mo(1) C(3) 165.6(3) . . . yes
F(13) Mo(1) C(4) 117.7(3) . . . yes
C(1) Mo(1) C(2) 70.2(4) . . . yes
C(1) Mo(1) C(3) 73.0(4) . . . yes
C(1) Mo(1) C(4) 111.6(4) . . . yes
C(2) Mo(1) C(3) 113.9(4) . . . yes
C(2) Mo(1) C(4) 71.4(4) . . . yes
C(3) Mo(1) C(4) 74.1(4) . . . yes
F(2) Mo(2) F(8) 76.8(2) . . . yes
F(2) Mo(2) F(16) 74.3(2) . . . yes
F(2) Mo(2) C(5) 97.4(3) . . . yes
F(2) Mo(2) C(6) 85.2(3) . . . yes
F(2) Mo(2) C(7) 133.5(3) . . . yes
F(2) Mo(2) C(8) 154.9(3) . . . yes
F(8) Mo(2) F(16) 73.3(2) . . . yes
F(8) Mo(2) C(5) 98.6(3) . . . yes
F(8) Mo(2) C(6) 160.2(3) . . . yes
F(8) Mo(2) C(7) 127.9(3) . . . yes
F(8) Mo(2) C(8) 82.5(3) . . . yes
F(16) Mo(2) C(5) 169.4(3) . . . yes
F(16) Mo(2) C(6) 110.0(3) . . . yes
F(16) Mo(2) C(7) 77.2(3) . . . yes
F(16) Mo(2) C(8) 113.2(3) . . . yes
C(5) Mo(2) C(6) 75.3(4) . . . yes
C(5) Mo(2) C(7) 113.4(4) . . . yes
C(5) Mo(2) C(8) 71.7(4) . . . yes
C(6) Mo(2) C(7) 71.0(4) . . . yes
C(6) Mo(2) C(8) 112.4(4) . . . yes
C(7) Mo(2) C(8) 71.1(4) . . . yes
Sb(1) F(1) Mo(1) 162.8(3) . . . yes
Sb(1) F(2) Mo(2) 149.5(3) . . . yes
Sb(2) F(7) Mo(1) 144.5(3) . . . yes
Sb(2) F(8) Mo(2) 146.8(3) . . . yes
Sb(3) F(13) Mo(1) 142.1(3) . . . yes
Sb(4) F(16) Mo(2) 145.1(3) . . . yes
Sb(5) F(19) Sb(6) 150.0(3) . . . yes
Mo(1) C(1) O(1) 177.1(9) . . . yes
Mo(1) C(2) O(2) 177.4(10) . . . yes
Mo(1) C(3) O(3) 176.2(9) . . . yes
Mo(1) C(4) O(4) 178.7(9) . . . yes
Mo(2) C(5) O(5) 176.1(9) . . . yes
Mo(2) C(6) O(6) 178.3(9) . . . yes
Mo(2) C(7) O(7) 177.1(9) . . . yes
Mo(2) C(8) O(8) 174.8(9) . . . yes

loop_
_geom_bond_atom_site_label_1
_geom_bond_atom_site_label_2
_geom_bond_distance
_geom_bond_site_symmetry_1
_geom_bond_site_symmetry_2
_geom_bond_publ_flag
Sb(1) F(1) 1.933(6) . . yes
Sb(1) F(2) 1.968(6) . . yes
Sb(1) F(3) 1.863(6) . . yes
Sb(1) F(4) 1.825(7) . . yes
Sb(1) F(5) 1.855(6) . . yes
Sb(1) F(6) 1.864(6) . . yes
Sb(2) F(7) 1.973(5) . . yes
Sb(2) F(8) 1.965(5) . . yes
Sb(2) F(9) 1.852(6) . . yes
Sb(2) F(10) 1.850(6) . . yes
Sb(2) F(11) 1.837(5) . . yes
Sb(2) F(12) 1.851(6) . . yes
Sb(3) F(13) 1.938(5) . . yes
Sb(3) F(13) 1.938(5) . 3_656 yes
Sb(3) F(14) 1.845(6) . . yes
Sb(3) F(14) 1.845(6) . 3_656 yes
Sb(3) F(15) 1.841(6) . . yes
Sb(3) F(15) 1.841(6) . 3_656 yes
Sb(4) F(16) 1.933(5) . . yes
Sb(4) F(16) 1.933(5) . 3_566 yes
Sb(4) F(17) 1.845(5) . . yes
Sb(4) F(17) 1.845(5) . 3_566 yes
Sb(4) F(18) 1.863(5) . . yes
Sb(4) F(18) 1.863(5) . 3_566 yes
Sb(5) F(19) 2.051(6) . . yes
Sb(5) F(20) 1.857(6) . . yes
Sb(5) F(21) 1.832(7) . . yes
Sb(5) F(22) 1.843(6) . . yes
Sb(5) F(23) 1.838(7) . . yes
Sb(5) F(24) 1.835(7) . . yes
Sb(6) F(19) 2.014(6) . . yes
Sb(6) F(25) 1.851(7) . . yes
Sb(6) F(26) 1.834(6) . . yes
Sb(6) F(27) 1.853(6) . . yes
Sb(6) F(28) 1.865(6) . . yes
Sb(6) F(29) 1.868(6) . . yes
Mo(1) F(1) 2.194(6) . . yes
Mo(1) F(7) 2.163(5) . . yes
Mo(1) F(13) 2.188(5) . . yes
Mo(1) C(1) 2.030(10) . . yes
Mo(1) C(2) 2.021(10) . . yes
Mo(1) C(3) 2.052(10) . . yes
Mo(1) C(4) 2.038(11) . . yes
Mo(2) F(2) 2.140(5) . . yes
Mo(2) F(8) 2.155(5) . . yes
Mo(2) F(16) 2.196(5) . . yes
Mo(2) C(5) 2.041(10) . . yes
Mo(2) C(6) 2.050(11) . . yes
Mo(2) C(7) 2.025(10) . . yes
Mo(2) C(8) 2.032(9) . . yes
O(1) C(1) 1.129(11) . . yes
O(2) C(2) 1.109(11) . . yes
O(3) C(3) 1.117(11) . . yes
O(4) C(4) 1.097(12) . . yes
O(5) C(5) 1.105(10) . . yes
O(6) C(6) 1.089(11) . . yes
O(7) C(7) 1.136(11) . . yes
O(8) C(8) 1.122(10) . . yes

loop_
_geom_contact_atom_site_label_1
_geom_contact_atom_site_label_2
_geom_contact_distance
_geom_contact_site_symmetry_1
_geom_contact_site_symmetry_2
_geom_contact_publ_flag
Mo(2) F(26) 3.526(6) . 1_455 no
F(1) F(3) 3.214(8) . 3_666 no
F(3) F(3) 2.793(12) . 3_666 no
F(3) O(1) 2.904(9) . 3_666 no
F(3) C(1) 3.048(12) . 3_666 no
F(3) O(3) 3.189(10) . 3_666 no
F(3) C(3) 3.233(11) . 3_666 no
F(4) F(24) 3.036(10) . 2_655 no
F(4) F(22) 3.281(9) . . no
F(4) O(3) 3.416(10) . 3_666 no
F(4) O(7) 3.445(10) . 1_655 no
F(5) C(8) 3.013(11) . 1_655 no
F(5) C(7) 3.082(12) . 1_655 no
F(5) F(17) 3.128(9) . 3_666 no
F(5) O(8) 3.135(10) . 1_655 no
F(5) O(7) 3.196(10) . 1_655 no
F(5) F(16) 3.299(8) . 1_655 no
F(5) O(3) 3.513(10) . 3_666 no
F(6) O(8) 3.294(10) . 1_655 no
F(6) F(20) 3.353(9) . . no
F(6) F(22) 3.459(10) . . no
F(9) F(9) 2.708(11) . 3_556 no
F(9) F(11) 3.032(8) . 3_556 no
F(9) F(10) 3.511(8) . 3_556 no
F(10) F(13) 2.987(8) . 1_455 no
F(10) C(2) 3.329(12) . 1_455 no
F(10) F(14) 3.339(8) . 3_556 no
F(10) O(2) 3.392(11) . 1_455 no
F(10) F(15) 3.493(9) . 1_455 no
F(10) C(1) 3.534(12) . 1_455 no
F(11) O(8) 3.329(9) . 3_556 no
F(11) O(5) 3.340(9) . 3_556 no
F(12) F(29) 3.188(9) . 4_455 no
F(12) F(25) 3.486(10) . 4_455 no
F(15) O(8) 2.749(9) . 1_655 no
F(15) F(21) 3.347(10) . . no
F(16) F(28) 2.989(8) . 2_655 no
F(17) O(1) 2.717(10) . 3_666 no
F(17) C(1) 3.279(12) . 3_666 no
F(19) O(1) 3.484(10) . 4_554 no
F(19) O(6) 3.507(10) . 2_645 no
F(20) O(5) 2.739(10) . . no
F(20) O(6) 2.908(10) . . no
F(20) C(5) 3.014(12) . . no
F(20) F(25) 3.130(11) . 1_455 no
F(20) C(6) 3.147(11) . . no
F(21) O(4) 3.073(10) . 3_656 no
F(21) O(8) 3.105(10) . 1_655 no
F(21) O(2) 3.218(12) . 3_656 no
F(21) C(4) 3.345(12) . 3_656 no
F(21) C(2) 3.446(12) . 3_656 no
F(22) O(7) 2.940(9) . 1_655 no
F(22) O(8) 2.988(10) . 1_655 no
F(22) C(8) 3.323(11) . 1_655 no
F(22) C(7) 3.340(11) . 1_655 no
F(23) C(1) 3.004(13) . 4_554 no
F(23) C(3) 3.038(12) . 4_554 no
F(23) C(4) 3.089(12) . 4_554 no
F(23) C(2) 3.129(13) . 4_554 no
F(23) O(1) 3.182(11) . 4_554 no
F(23) O(3) 3.270(11) . 4_554 no
F(23) O(4) 3.290(10) . 4_554 no
F(23) O(2) 3.390(12) . 4_554 no
F(24) O(3) 3.213(11) . 4_554 no
F(24) O(7) 3.518(10) . 2_545 no
F(25) O(3) 2.771(10) . 4_654 no
F(25) O(4) 3.111(11) . 4_654 no
F(25) C(3) 3.207(12) . 4_654 no
F(25) C(4) 3.456(13) . 4_654 no
F(25) O(6) 3.480(10) . 1_655 no
F(26) C(6) 2.909(11) . 1_655 no
F(26) C(5) 2.917(11) . 1_655 no
F(26) C(8) 2.958(12) . 1_655 no
F(26) C(7) 2.982(11) . 1_655 no
F(26) O(6) 3.157(10) . 1_655 no
F(26) O(5) 3.174(10) . 1_655 no
F(26) O(8) 3.278(10) . 1_655 no
F(26) O(7) 3.291(10) . 1_655 no
F(27) O(7) 3.187(10) . 2_645 no
F(27) O(6) 3.208(11) . 2_645 no
F(27) O(5) 3.412(10) . 1_655 no
F(28) O(1) 2.831(9) . 4_554 no
F(28) C(7) 2.980(10) . 2_645 no
F(28) C(6) 3.020(11) . 2_645 no
F(28) O(7) 3.140(9) . 2_645 no
F(28) O(6) 3.190(10) . 2_645 no
F(29) O(1) 2.835(10) . 4_554 no
F(29) O(2) 3.192(10) . 4_554 no
F(29) C(1) 3.365(12) . 4_554 no
F(29) C(2) 3.581(12) . 4_554 no
O(4) O(6) 3.130(11) . 4 no

loop_
_geom_torsion_atom_site_label_1
_geom_torsion_atom_site_label_2
_geom_torsion_atom_site_label_3
_geom_torsion_atom_site_label_4
_geom_torsion_site_symmetry_1
_geom_torsion_site_symmetry_2
_geom_torsion_site_symmetry_3
_geom_torsion_site_symmetry_4
_geom_torsion
_geom_torsion_publ_flag
Sb(1) F(1) Mo(1) F(7) . . . . -61.1(10) no
Sb(1) F(1) Mo(1) F(13) . . . . 15.5(10) no
Sb(1) F(1) Mo(1) C(1) . . . . 125.5(11) no
Sb(1) F(1) Mo(1) C(2) . . . . 72.2(12) no
Sb(1) F(1) Mo(1) C(3) . . . . -161.7(11) no
Sb(1) F(1) Mo(1) C(4) . . . . -107.4(12) no
Sb(1) F(2) Mo(2) F(8) . . . . 128.0(6) no
Sb(1) F(2) Mo(2) F(16) . . . . -155.9(7) no
Sb(1) F(2) Mo(2) C(5) . . . . 30.8(7) no
Sb(1) F(2) Mo(2) C(6) . . . . -43.7(6) no
Sb(1) F(2) Mo(2) C(7) . . . . -101.6(7) no
Sb(1) F(2) Mo(2) C(8) . . . . 92.7(9) no
Sb(2) F(7) Mo(1) F(1) . . . . -127.9(5) no
Sb(2) F(7) Mo(1) F(13) . . . . 153.9(5) no
Sb(2) F(7) Mo(1) C(1) . . . . -107.8(10) no
Sb(2) F(7) Mo(1) C(2) . . . . 92.3(6) no
Sb(2) F(7) Mo(1) C(3) . . . . -39.8(5) no
Sb(2) F(7) Mo(1) C(4) . . . . 32.5(5) no
Sb(2) F(8) Mo(2) F(2) . . . . -106.9(6) no
Sb(2) F(8) Mo(2) F(16) . . . . 175.8(6) no
Sb(2) F(8) Mo(2) C(5) . . . . -11.3(6) no
Sb(2) F(8) Mo(2) C(6) . . . . -81.6(10) no
Sb(2) F(8) Mo(2) C(7) . . . . 117.6(6) no
Sb(2) F(8) Mo(2) C(8) . . . . 58.8(6) no
Sb(3) F(13) Mo(1) F(1) . . . . -136.4(5) no
Sb(3) F(13) Mo(1) F(7) . . . . -55.4(4) no
Sb(3) F(13) Mo(1) C(1) . . . . 144.8(5) no
Sb(3) F(13) Mo(1) C(2) . . . . 79.9(5) no
Sb(3) F(13) Mo(1) C(3) . . . . -125.1(12) no
Sb(3) F(13) Mo(1) C(4) . . . . 17.8(6) no
Sb(3) F(13) Mo(1) F(1) . 3_656 3_656 3_656 136.4(5) no
Sb(3) F(13) Mo(1) F(7) . 3_656 3_656 3_656 55.4(4) no
Sb(3) F(13) Mo(1) C(1) . 3_656 3_656 3_656 -144.8(5) no
Sb(3) F(13) Mo(1) C(2) . 3_656 3_656 3_656 -79.9(5) no
Sb(3) F(13) Mo(1) C(3) . 3_656 3_656 3_656 125.1(12) no
Sb(3) F(13) Mo(1) C(4) . 3_656 3_656 3_656 -17.8(6) no
Sb(4) F(16) Mo(2) F(2) . . . . -63.8(5) no
Sb(4) F(16) Mo(2) F(8) . . . . 16.7(5) no
Sb(4) F(16) Mo(2) C(5) . . . . -24.6(20) no
Sb(4) F(16) Mo(2) C(6) . . . . -142.7(5) no
Sb(4) F(16) Mo(2) C(7) . . . . 153.3(6) no
Sb(4) F(16) Mo(2) C(8) . . . . 90.7(6) no
Sb(4) F(16) Mo(2) F(2) . 3_566 3_566 3_566 63.8(5) no
Sb(4) F(16) Mo(2) F(8) . 3_566 3_566 3_566 -16.7(5) no
Sb(4) F(16) Mo(2) C(5) . 3_566 3_566 3_566 24.6(20) no
Sb(4) F(16) Mo(2) C(6) . 3_566 3_566 3_566 142.7(5) no
Sb(4) F(16) Mo(2) C(7) . 3_566 3_566 3_566 -153.3(6) no
Sb(4) F(16) Mo(2) C(8) . 3_566 3_566 3_566 -90.7(6) no
Sb(5) F(19) Sb(6) F(25) . . . . -61.3(89) no
Sb(5) F(19) Sb(6) F(26) . . . . 39.0(8) no
Sb(5) F(19) Sb(6) F(27) . . . . 128.3(8) no
Sb(5) F(19) Sb(6) F(28) . . . . -143.2(8) no
Sb(5) F(19) Sb(6) F(29) . . . . -51.6(8) no
Sb(6) F(19) Sb(5) F(20) . . . . 4(18) no
Sb(6) F(19) Sb(5) F(21) . . . . -108.6(8) no
Sb(6) F(19) Sb(5) F(22) . . . . -18.3(8) no
Sb(6) F(19) Sb(5) F(23) . . . . 72.4(8) no
Sb(6) F(19) Sb(5) F(24) . . . . 160.0(8) no
Mo(1) F(1) Sb(1) F(2) . . . . 92.6(11) no
Mo(1) F(1) Sb(1) F(3) . . . . -179.3(11) no
Mo(1) F(1) Sb(1) F(4) . . . . 106.6(20) no
Mo(1) F(1) Sb(1) F(5) . . . . -86.3(11) no
Mo(1) F(1) Sb(1) F(6) . . . . 7.0(11) no
Mo(1) F(7) Sb(2) F(8) . . . . 114.4(5) no
Mo(1) F(7) Sb(2) F(9) . . . . -161.8(5) no
Mo(1) F(7) Sb(2) F(10) . . . . 99.6(21) no
Mo(1) F(7) Sb(2) F(11) . . . . -68.1(5) no
Mo(1) F(7) Sb(2) F(12) . . . . 25.0(5) no
Mo(1) F(13) Sb(3) F(13) . . . 3_656 25.0(5) no
Mo(1) F(13) Sb(3) F(14) . . . . 92.2(5) no
Mo(1) F(13) Sb(3) F(14) . . . 3_656 -87.8(5) no
Mo(1) F(13) Sb(3) F(15) . . . . -178.1(5) no
Mo(1) F(13) Sb(3) F(15) . . . 3_656 1.9(5) no
Mo(2) F(2) Sb(1) F(1) . . . . -127.4(6) no
Mo(2) F(2) Sb(1) F(3) . . . . 146.9(6) no
Mo(2) F(2) Sb(1) F(4) . . . . 54.5(6) no
Mo(2) F(2) Sb(1) F(5) . . . . -115.9(26) no
Mo(2) F(2) Sb(1) F(6) . . . . -39.1(6) no
Mo(2) F(8) Sb(2) F(7) . . . . 85.1(5) no
Mo(2) F(8) Sb(2) F(9) . . . . -2.3(5) no
Mo(2) F(8) Sb(2) F(10) . . . . -96.8(6) no
Mo(2) F(8) Sb(2) F(11) . . . . 64.9(20) no
Mo(2) F(8) Sb(2) F(12) . . . . 169.8(6) no
Mo(2) F(16) Sb(4) F(16) . . . 3_566 169.8(6) no
Mo(2) F(16) Sb(4) F(17) . . . . 120.5(5) no
Mo(2) F(16) Sb(4) F(17) . . . 3_566 -59.5(5) no
Mo(2) F(16) Sb(4) F(18) . . . . -148.1(5) no
Mo(2) F(16) Sb(4) F(18) . . . 3_566 31.9(5) no
F(1) Mo(1) C(1) O(1) . . . . 55(19) no
F(1) Mo(1) C(2) O(2) . . . . -40(21) no
F(1) Mo(1) C(3) O(3) . . . . -16(13) no
F(1) Mo(1) C(4) O(4) . . . . -28(40) no
F(2) Mo(2) C(5) O(5) . . . . 99(12) no
F(2) Mo(2) C(6) O(6) . . . . -23(29) no
F(2) Mo(2) C(7) O(7) . . . . -71(16) no
F(2) Mo(2) C(8) O(8) . . . . 17.0(97) no
F(7) Mo(1) C(1) O(1) . . . . 35(19) no
F(7) Mo(1) C(2) O(2) . . . . 75(21) no
F(7) Mo(1) C(3) O(3) . . . . -94(13) no
F(7) Mo(1) C(4) O(4) . . . . -74(40) no
F(8) Mo(2) C(5) O(5) . . . . 22(12) no
F(8) Mo(2) C(6) O(6) . . . . -48(30) no
F(8) Mo(2) C(7) O(7) . . . . 39(16) no
F(8) Mo(2) C(8) O(8) . . . . -17.5(92) no
F(13) Mo(1) C(1) O(1) . . . . 127(19) no
F(13) Mo(1) C(2) O(2) . . . . 16(20) no
F(13) Mo(1) C(3) O(3) . . . . -27(14) no
F(13) Mo(1) C(4) O(4) . . . . -142(40) no
F(16) Mo(2) C(5) O(5) . . . . 61(13) no
F(16) Mo(2) C(6) O(6) . . . . 48(29) no
F(16) Mo(2) C(7) O(7) . . . . -18(16) no
F(16) Mo(2) C(8) O(8) . . . . -85.7(93) no
O(1) C(1) Mo(1) C(2) . . . . -162(19) no
O(1) C(1) Mo(1) C(3) . . . . -38(19) no
O(1) C(1) Mo(1) C(4) . . . . -102(19) no
O(2) C(2) Mo(1) C(1) . . . . -98(20) no
O(2) C(2) Mo(1) C(3) . . . . -158(20) no
O(2) C(2) Mo(1) C(4) . . . . 140(21) no
O(3) C(3) Mo(1) C(1) . . . . 67(13) no
O(3) C(3) Mo(1) C(2) . . . . 126(13) no
O(3) C(3) Mo(1) C(4) . . . . -174(14) no
O(4) C(4) Mo(1) C(1) . . . . 93(40) no
O(4) C(4) Mo(1) C(2) . . . . 152(40) no
O(4) C(4) Mo(1) C(3) . . . . 29(40) no
O(5) C(5) Mo(2) C(6) . . . . -178(12) no
O(5) C(5) Mo(2) C(7) . . . . -116(12) no
O(5) C(5) Mo(2) C(8) . . . . -57(12) no
O(6) C(6) Mo(2) C(5) . . . . -122(29) no
O(6) C(6) Mo(2) C(7) . . . . 116(29) no
O(6) C(6) Mo(2) C(8) . . . . 175(29) no
O(7) C(7) Mo(2) C(5) . . . . 162(16) no
O(7) C(7) Mo(2) C(6) . . . . -135(16) no
O(7) C(7) Mo(2) C(8) . . . . 102(16) no
O(8) C(8) Mo(2) C(5) . . . . 84.2(92) no
O(8) C(8) Mo(2) C(6) . . . . 148.9(92) no
O(8) C(8) Mo(2) C(7) . . . . -152.0(93) no
